data_4061445
loop_
_publ_author_name
'Oberbeckmann-Winter, Nicola'
'Braunstein, Pierre'
'Welter, Richard'

_publ_section_title
;
 Palladium Phosphino-Iminolate Complexes as Metalloligands for Coinage Metals:
 A Versatile, Ambivalent Behavior
;
_journal_coden_ASTM ORGND7
_journal_issue 13
_journal_name_full Organometallics
_journal_page_first 3149
_journal_page_last 3157
_journal_paper_doi 10.1021/om050156d
_journal_volume 24
_journal_year 2005
_chemical_formula_moiety 'C23 H26 N2 O P Pd, C F3 S O3'
_chemical_formula_sum 'C24 H26 F3 N2 O4 P Pd S'
_chemical_formula_weight 632.90
_space_group_IT_number 2
_symmetry_cell_setting triclinic
_symmetry_space_group_name_Hall '-P 1'
_symmetry_space_group_name_H-M 'P -1'
_cell_angle_alpha 80.986(5)
_cell_angle_beta 73.696(5)
_cell_angle_gamma 78.136(5)
_cell_formula_units_Z 2
_cell_length_a 9.2580(10)
_cell_length_b 10.1990(10)
_cell_length_c 14.834(2)
_cell_measurement_temperature 173(2)
_cell_volume 1308.3(3)
_diffrn_ambient_temperature 173(2)
_exptl_crystal_density_diffrn 1.607
_cod_depositor_comments
;
 Updated bibliographic information.

 Antanas Vaitkus,
 2019-10-02
;
_cod_database_code 4061445

loop_
_symmetry_equiv_pos_as_xyz
'x, y, z'
'-x, -y, -z'

loop_
_atom_site_label
_atom_site_type_symbol
_atom_site_fract_x
_atom_site_fract_y
_atom_site_fract_z
_atom_site_U_iso_or_equiv
_atom_site_adp_type
_atom_site_occupancy
_atom_site_symmetry_multiplicity
_atom_site_calc_flag
_atom_site_refinement_flags
_atom_site_disorder_assembly
_atom_site_disorder_group
Pd Pd -0.04253(2) 0.481360(18) 0.314979(13) 0.02073(7) Uani 1 1 d . . .
P P 0.14067(7) 0.33679(6) 0.23274(5) 0.02058(15) Uani 1 1 d . . .
S S 0.42195(8) 0.32864(7) -0.11134(5) 0.03385(18) Uani 1 1 d . . .
C19 C 0.4251(3) 0.3522(3) 0.25485(19) 0.0293(6) Uani 1 1 d . . .
H19 H 0.4201 0.4325 0.2128 0.035 Uiso 1 1 calc . . .
N1 N -0.2080(2) 0.6243(2) 0.39677(14) 0.0208(5) Uani 1 1 d . . .
O1 O 0.02994(19) 0.61839(17) 0.19305(12) 0.0271(4) Uani 1 1 d . . .
C20 C 0.5474(3) 0.3116(3) 0.2947(2) 0.0380(7) Uani 1 1 d . . .
H20 H 0.6253 0.3651 0.2811 0.046 Uiso 1 1 calc . . .
C2 C -0.0985(3) 0.2163(3) 0.43816(18) 0.0249(6) Uani 1 1 d . . .
H2 H -0.0466 0.1683 0.3851 0.030 Uiso 1 1 calc . . .
N2 N 0.1992(2) 0.4402(2) 0.13319(16) 0.0255(5) Uani 1 1 d . . .
O3 O 0.4269(2) 0.3315(2) -0.01519(14) 0.0446(6) Uani 1 1 d . . .
C10 C 0.1317(3) 0.5702(3) 0.12562(18) 0.0242(6) Uani 1 1 d . . .
C18 C 0.3092(3) 0.2754(2) 0.27616(17) 0.0222(5) Uani 1 1 d . . .
C1 C -0.1132(2) 0.3558(2) 0.42865(17) 0.0201(5) Uani 1 1 d . . .
C12 C 0.0940(3) 0.1945(3) 0.19524(18) 0.0233(5) Uani 1 1 d . . .
C4 C -0.2344(3) 0.2130(3) 0.60244(19) 0.0334(7) Uani 1 1 d . . .
H4 H -0.2744 0.1642 0.6612 0.040 Uiso 1 1 calc . . .
C6 C -0.1929(3) 0.4233(3) 0.50921(18) 0.0233(6) Uani 1 1 d . . .
F2 F 0.4368(2) 0.06815(19) -0.07034(14) 0.0623(6) Uani 1 1 d . . .
F3 F 0.3464(3) 0.1476(2) -0.18868(14) 0.0682(6) Uani 1 1 d . . .
O2 O 0.3097(2) 0.4306(2) -0.14321(16) 0.0491(6) Uani 1 1 d . . .
C9 C -0.1708(3) 0.7613(3) 0.3733(2) 0.0327(7) Uani 1 1 d . . .
H9A H -0.0690 0.7600 0.3814 0.049 Uiso 1 1 calc . . .
H9B H -0.2465 0.8220 0.4154 0.049 Uiso 1 1 calc . . .
H9C H -0.1722 0.7929 0.3076 0.049 Uiso 1 1 calc . . .
C23 C 0.3194(3) 0.1578(3) 0.33713(19) 0.0290(6) Uani 1 1 d . . .
H23 H 0.2402 0.1055 0.3526 0.035 Uiso 1 1 calc . . .
C7 C -0.2072(3) 0.5746(3) 0.49665(18) 0.0250(6) Uani 1 1 d . . .
H7A H -0.3030 0.6151 0.5398 0.030 Uiso 1 1 calc . . .
H7B H -0.1204 0.6008 0.5120 0.030 Uiso 1 1 calc . . .
C13 C -0.0539(3) 0.2052(3) 0.1872(2) 0.0316(6) Uani 1 1 d . . .
H13 H -0.1245 0.2863 0.1994 0.038 Uiso 1 1 calc . . .
C3 C -0.1586(3) 0.1460(3) 0.5239(2) 0.0307(6) Uani 1 1 d . . .
H3 H -0.1474 0.0507 0.5288 0.037 Uiso 1 1 calc . . .
C17 C 0.1968(3) 0.0763(3) 0.1757(2) 0.0325(7) Uani 1 1 d . . .
H17 H 0.2992 0.0689 0.1791 0.039 Uiso 1 1 calc . . .
F1 F 0.2087(2) 0.1797(2) -0.04898(15) 0.0678(6) Uani 1 1 d . . .
C15 C 0.0027(3) -0.0199(3) 0.1447(2) 0.0384(7) Uani 1 1 d . . .
H15 H -0.0290 -0.0939 0.1285 0.046 Uiso 1 1 calc . . .
O4 O 0.5698(2) 0.3074(2) -0.17638(14) 0.0476(6) Uani 1 1 d . . .
C14 C -0.0987(3) 0.0983(3) 0.1616(2) 0.0392(7) Uani 1 1 d . . .
H14 H -0.1997 0.1064 0.1556 0.047 Uiso 1 1 calc . . .
C5 C -0.2513(3) 0.3522(3) 0.59441(19) 0.0297(6) Uani 1 1 d . . .
H5 H -0.3036 0.3990 0.6480 0.036 Uiso 1 1 calc . . .
C11 C 0.1830(3) 0.6534(3) 0.03489(19) 0.0325(7) Uani 1 1 d . . .
H11A H 0.1152 0.7409 0.0349 0.049 Uiso 1 1 calc . . .
H11B H 0.1799 0.6071 -0.0175 0.049 Uiso 1 1 calc . . .
H11C H 0.2877 0.6670 0.0273 0.049 Uiso 1 1 calc . . .
C21 C 0.5565(3) 0.1930(3) 0.3545(2) 0.0405(8) Uani 1 1 d . . .
H21 H 0.6415 0.1649 0.3811 0.049 Uiso 1 1 calc . . .
C8 C -0.3610(3) 0.6253(3) 0.3842(2) 0.0317(7) Uani 1 1 d . . .
H8A H -0.3856 0.5342 0.4002 0.047 Uiso 1 1 calc . . .
H8B H -0.3618 0.6562 0.3183 0.047 Uiso 1 1 calc . . .
H8C H -0.4372 0.6864 0.4257 0.047 Uiso 1 1 calc . . .
C16 C 0.1504(3) -0.0305(3) 0.1514(2) 0.0400(7) Uani 1 1 d . . .
H16 H 0.2206 -0.1119 0.1392 0.048 Uiso 1 1 calc . . .
C24 C 0.3504(4) 0.1733(3) -0.1042(2) 0.0408(7) Uani 1 1 d . . .
C22 C 0.4436(3) 0.1155(3) 0.3758(2) 0.0373(7) Uani 1 1 d . . .
H22 H 0.4506 0.0340 0.4164 0.045 Uiso 1 1 calc . . .
H1 H 0.260(3) 0.412(2) 0.0916(18) 0.015(7) Uiso 1 1 d . . .

loop_
_atom_site_aniso_label
_atom_site_aniso_U_11
_atom_site_aniso_U_22
_atom_site_aniso_U_33
_atom_site_aniso_U_23
_atom_site_aniso_U_13
_atom_site_aniso_U_12
Pd 0.02035(11) 0.02190(12) 0.01805(12) -0.00415(8) -0.00049(8) -0.00405(8)
P 0.0216(3) 0.0212(3) 0.0171(3) -0.0038(3) -0.0003(3) -0.0048(3)
S 0.0338(4) 0.0405(4) 0.0253(4) -0.0092(3) 0.0018(3) -0.0108(3)
C19 0.0260(13) 0.0267(14) 0.0321(16) -0.0088(12) 0.0021(12) -0.0066(11)
N1 0.0168(10) 0.0235(11) 0.0215(12) -0.0056(9) -0.0032(9) -0.0020(8)
O1 0.0311(9) 0.0236(9) 0.0222(10) -0.0037(8) 0.0001(8) -0.0033(8)
C20 0.0203(13) 0.0455(18) 0.050(2) -0.0199(16) 0.0005(13) -0.0115(13)
C2 0.0227(12) 0.0262(14) 0.0236(14) -0.0039(11) -0.0010(11) -0.0056(11)
N2 0.0274(12) 0.0238(12) 0.0190(12) -0.0058(10) 0.0048(10) -0.0024(10)
O3 0.0325(10) 0.0751(16) 0.0289(12) -0.0226(11) -0.0012(9) -0.0115(10)
C10 0.0286(13) 0.0241(13) 0.0215(14) -0.0021(11) -0.0061(11) -0.0087(11)
C18 0.0216(12) 0.0237(13) 0.0198(14) -0.0067(11) 0.0008(10) -0.0054(10)
C1 0.0149(11) 0.0278(13) 0.0174(13) -0.0018(10) -0.0026(10) -0.0060(10)
C12 0.0247(12) 0.0255(13) 0.0189(14) -0.0030(10) -0.0026(11) -0.0063(10)
C4 0.0269(14) 0.0430(17) 0.0247(16) 0.0040(13) -0.0022(12) -0.0052(12)
C6 0.0149(11) 0.0320(14) 0.0228(14) -0.0053(11) -0.0043(10) -0.0026(10)
F2 0.0754(13) 0.0467(12) 0.0676(14) 0.0149(10) -0.0332(11) -0.0120(10)
F3 0.1226(18) 0.0536(13) 0.0486(13) -0.0026(10) -0.0422(13) -0.0338(12)
O2 0.0566(13) 0.0407(13) 0.0481(14) -0.0066(11) -0.0142(11) -0.0018(11)
C9 0.0352(15) 0.0258(14) 0.0353(17) -0.0092(12) -0.0039(13) -0.0036(12)
C23 0.0254(13) 0.0340(15) 0.0278(16) -0.0018(12) -0.0049(12) -0.0094(11)
C7 0.0206(12) 0.0351(15) 0.0198(14) -0.0082(11) -0.0053(11) -0.0019(11)
C13 0.0270(13) 0.0331(15) 0.0351(17) -0.0122(13) -0.0039(12) -0.0052(12)
C3 0.0289(14) 0.0268(14) 0.0323(16) 0.0033(12) -0.0032(12) -0.0069(11)
C17 0.0308(14) 0.0306(15) 0.0407(18) -0.0124(13) -0.0132(13) -0.0031(12)
F1 0.0512(12) 0.0882(16) 0.0701(15) 0.0143(12) -0.0176(11) -0.0399(11)
C15 0.0472(17) 0.0327(16) 0.0435(19) -0.0124(14) -0.0121(15) -0.0179(14)
O4 0.0436(12) 0.0533(14) 0.0336(13) -0.0083(10) 0.0146(10) -0.0118(10)
C14 0.0292(14) 0.0487(19) 0.0448(19) -0.0148(15) -0.0071(14) -0.0135(14)
C5 0.0212(13) 0.0419(17) 0.0203(15) -0.0042(12) 0.0008(11) -0.0004(12)
C11 0.0426(16) 0.0288(15) 0.0223(15) 0.0006(12) -0.0028(12) -0.0078(12)
C21 0.0228(14) 0.057(2) 0.044(2) -0.0175(16) -0.0117(13) 0.0003(14)
C8 0.0238(13) 0.0399(16) 0.0325(16) -0.0038(13) -0.0114(12) -0.0023(12)
C16 0.0462(17) 0.0287(16) 0.049(2) -0.0155(14) -0.0148(15) -0.0023(13)
C24 0.0494(19) 0.0427(18) 0.0352(19) 0.0068(14) -0.0194(15) -0.0155(15)
C22 0.0344(15) 0.0410(17) 0.0343(18) -0.0011(14) -0.0109(13) -0.0010(13)

loop_
_geom_bond_atom_site_label_1
_geom_bond_atom_site_label_2
_geom_bond_distance
_geom_bond_site_symmetry_2
_geom_bond_publ_flag
Pd C1 1.990(2) . ?
Pd N1 2.1295(18) . ?
Pd O1 2.1418(18) . ?
Pd P 2.2164(6) . ?
P N2 1.699(2) . ?
P C12 1.803(3) . ?
P C18 1.811(2) . ?
S O4 1.4329(19) . ?
S O2 1.436(2) . ?
S O3 1.445(2) . ?
S C24 1.817(3) . ?
C19 C20 1.382(4) . ?
C19 C18 1.393(4) . ?
C19 H19 0.9500 . ?
N1 C9 1.473(3) . ?
N1 C8 1.478(3) . ?
N1 C7 1.490(3) . ?
O1 C10 1.251(3) . ?
C20 C21 1.386(4) . ?
C20 H20 0.9500 . ?
C2 C3 1.387(4) . ?
C2 C1 1.390(3) . ?
C2 H2 0.9500 . ?
N2 C10 1.347(3) . ?
N2 H1 0.76(2) . ?
C10 C11 1.485(4) . ?
C18 C23 1.388(4) . ?
C1 C6 1.414(3) . ?
C12 C13 1.387(3) . ?
C12 C17 1.388(3) . ?
C4 C3 1.381(4) . ?
C4 C5 1.385(4) . ?
C4 H4 0.9500 . ?
C6 C5 1.381(4) . ?
C6 C7 1.507(4) . ?
F2 C24 1.321(3) . ?
F3 C24 1.332(3) . ?
C9 H9A 0.9800 . ?
C9 H9B 0.9800 . ?
C9 H9C 0.9800 . ?
C23 C22 1.387(4) . ?
C23 H23 0.9500 . ?
C7 H7A 0.9900 . ?
C7 H7B 0.9900 . ?
C13 C14 1.382(4) . ?
C13 H13 0.9500 . ?
C3 H3 0.9500 . ?
C17 C16 1.380(4) . ?
C17 H17 0.9500 . ?
F1 C24 1.332(3) . ?
C15 C14 1.376(4) . ?
C15 C16 1.380(4) . ?
C15 H15 0.9500 . ?
C14 H14 0.9500 . ?
C5 H5 0.9500 . ?
C11 H11A 0.9800 . ?
C11 H11B 0.9800 . ?
C11 H11C 0.9800 . ?
C21 C22 1.376(4) . ?
C21 H21 0.9500 . ?
C8 H8A 0.9800 . ?
C8 H8B 0.9800 . ?
C8 H8C 0.9800 . ?
C16 H16 0.9500 . ?
C22 H22 0.9500 . ?
